data_8107244
loop_
_publ_author_name
'Xiao, Li'
'GuoLiang, Jin'
'JinFeng, He'
'JiHui, Zhang'
'Lizhen, Chen'
'JianLong, Wang'

_publ_section_title
;
 The crystal structure of
 4,4&#x2032;-dichloro-6,6&#x2032;-dimethoxy-2,2&#x2032;,3,3&#x2032;,5,5&#x2032;-
 hexanitroazobenzene, C14H6N8O14Cl2
;
_journal_issue 5
_journal_name_full 'Zeitschrift f\"ur Kristallographie - New Crystal Structures'
_journal_page_first 889
_journal_page_last 891
_journal_paper_doi 10.1515/ncrs-2022-0310
_journal_volume 237
_journal_year 2022
_chemical_absolute_configuration .
_chemical_formula_moiety 'C14 H6 Cl2 N8 O14'
_chemical_formula_sum 'C14 H6 Cl2 N8 O14'
_chemical_formula_weight 581.17
_space_group_crystal_system orthorhombic
_space_group_IT_number 43
_space_group_name_Hall 'F 2 -2d'
_space_group_name_H-M_alt 'F d d 2'
_atom_sites_solution_hydrogens geom
_atom_sites_solution_primary dual
_cell_angle_alpha 90
_cell_angle_beta 90
_cell_angle_gamma 90
_cell_formula_units_Z 8
_cell_length_a 21.2891(12)
_cell_length_b 39.532(3)
_cell_length_c 5.1686(3)
_cell_measurement_reflns_used 1356
_cell_measurement_temperature 140
_cell_measurement_theta_max 24.733
_cell_measurement_theta_min 2.81
_cell_volume 4349.9(5)
_computing_cell_refinement 'SAINT V8.40A (?, 2016)'
_computing_data_reduction 'SAINT V8.40A (?, 2016)'
_computing_molecular_graphics 'Olex2 (Dolomanov et al., 2009)'
_computing_publication_material 'Olex2 (Dolomanov et al., 2009)'
_computing_structure_refinement 'ShelXL (Sheldrick, 2015)'
_computing_structure_solution 'XT (Sheldrick, 2015)'
_diffrn_ambient_temperature 140.0
_diffrn_measured_fraction_theta_full 0.988
_diffrn_measured_fraction_theta_max 0.982
_diffrn_measurement_device_type 'D8 VENTURE'
_diffrn_measurement_method '\f and \w scans'
_diffrn_radiation_type MoK\a
_diffrn_radiation_wavelength 0.71073
_diffrn_reflns_av_R_equivalents 0.0518
_diffrn_reflns_av_unetI/netI 0.0587
_diffrn_reflns_Laue_measured_fraction_full 0.988
_diffrn_reflns_Laue_measured_fraction_max 0.982
_diffrn_reflns_limit_h_max 25
_diffrn_reflns_limit_h_min -26
_diffrn_reflns_limit_k_max 39
_diffrn_reflns_limit_k_min -48
_diffrn_reflns_limit_l_max 6
_diffrn_reflns_limit_l_min -6
_diffrn_reflns_number 5374
_diffrn_reflns_point_group_measured_fraction_full 0.883
_diffrn_reflns_point_group_measured_fraction_max 0.858
_diffrn_reflns_theta_full 25.242
_diffrn_reflns_theta_max 26.384
_diffrn_reflns_theta_min 2.061
_diffrn_standards_number 0
_exptl_absorpt_coefficient_mu 0.392
_exptl_absorpt_correction_T_max 0.7454
_exptl_absorpt_correction_T_min 0.6679
_exptl_absorpt_correction_type multi-scan
_exptl_absorpt_process_details
'SADABS-2016/2 (Bruker,2016/2) was used for absorption correction. wR2(int) was 0.0924 before and 0.0415 after correction. The Ratio of minimum to maximum transmission is 0.8960. The \l/2 correction factor is Not present.'
_exptl_crystal_colour red
_exptl_crystal_colour_primary red
_exptl_crystal_density_diffrn 1.775
_exptl_crystal_description needle
_exptl_crystal_F_000 2336
_exptl_crystal_size_max 0.12
_exptl_crystal_size_mid 0.05
_exptl_crystal_size_min 0.02
_refine_diff_density_max 0.406
_refine_diff_density_min -0.325
_refine_diff_density_rms 0.079
_refine_ls_abs_structure_details
;
 Flack x determined using 461 quotients [(I+)-(I-)]/[(I+)+(I-)]
 (Parsons, Flack and Wagner, Acta Cryst. B69 (2013) 249-259).
;
_refine_ls_abs_structure_Flack 0.12(7)
_refine_ls_extinction_coef .
_refine_ls_extinction_method none
_refine_ls_goodness_of_fit_ref 1.177
_refine_ls_hydrogen_treatment constr
_refine_ls_matrix_type full
_refine_ls_number_parameters 173
_refine_ls_number_reflns 1917
_refine_ls_number_restraints 1
_refine_ls_restrained_S_all 1.177
_refine_ls_R_factor_all 0.0753
_refine_ls_R_factor_gt 0.0469
_refine_ls_shift/su_max 0.003
_refine_ls_shift/su_mean 0.000
_refine_ls_structure_factor_coef Fsqd
_refine_ls_weighting_details 'w=1/[\s^2^(Fo^2^)+(0.0127P)^2^+26.1078P] where P=(Fo^2^+2Fc^2^)/3'
_refine_ls_weighting_scheme calc
_refine_ls_wR_factor_gt 0.0780
_refine_ls_wR_factor_ref 0.1051
_reflns_Friedel_coverage 0.566
_reflns_Friedel_fraction_full 0.748
_reflns_Friedel_fraction_max 0.701
_reflns_number_gt 1515
_reflns_number_total 1917
_reflns_threshold_expression 'I > 2\s(I)'
_cod_data_source_file suppl_j_ncrs-2022-0310_suppl.cif
_cod_data_source_block 1
_cod_original_cell_volume 4349.9(4)
_cod_database_code 8107244
_shelx_space_group_comment
;
The symmetry employed for this shelxl refinement is uniquely defined
by the following loop, which should always be used as a source of
symmetry information in preference to the above space-group names.
They are only intended as comments.
;
_shelx_estimated_absorpt_t_max 0.992
_shelx_estimated_absorpt_t_min 0.954
_olex2_refinement_description
;
1. Fixed Uiso
 At 1.5 times of:
  All C(H,H,H) groups
2.a Idealised Me refined as rotating group:
 C7(H7A,H7B,H7C)
;
_olex2_submission_special_instructions 'No special instructions were received'

loop_
_space_group_symop_operation_xyz
'x, y, z'
'-x, -y, z'
'x+1/4, -y+1/4, z+1/4'
'-x+1/4, y+1/4, z+1/4'
'x, y+1/2, z+1/2'
'-x, -y+1/2, z+1/2'
'x+1/4, -y+3/4, z+3/4'
'-x+1/4, y+3/4, z+3/4'
'x+1/2, y, z+1/2'
'-x+1/2, -y, z+1/2'
'x+3/4, -y+1/4, z+3/4'
'-x+3/4, y+1/4, z+3/4'
'x+1/2, y+1/2, z'
'-x+1/2, -y+1/2, z'
'x+3/4, -y+3/4, z+1/4'
'-x+3/4, y+3/4, z+1/4'

loop_
_atom_site_label
_atom_site_type_symbol
_atom_site_fract_x
_atom_site_fract_y
_atom_site_fract_z
_atom_site_U_iso_or_equiv
_atom_site_adp_type
_atom_site_occupancy
_atom_site_site_symmetry_order
_atom_site_calc_flag
_atom_site_refinement_flags_posn
_atom_site_refinement_flags_adp
_atom_site_refinement_flags_occupancy
_atom_site_disorder_assembly
_atom_site_disorder_group
C1 C 0.3916(3) 0.57762(16) 0.3614(12) 0.0234(15) Uani 1 1 d . . . . .
C2 C 0.4344(3) 0.55179(16) 0.3430(12) 0.0225(14) Uani 1 1 d . . . . .
C3 C 0.4270(3) 0.52106(16) 0.4752(12) 0.0232(14) Uani 1 1 d . . . . .
C4 C 0.3729(3) 0.51667(17) 0.6273(12) 0.0251(15) Uani 1 1 d . . . . .
C5 C 0.3313(3) 0.54411(16) 0.6450(11) 0.0232(15) Uani 1 1 d . . . . .
C6 C 0.3380(3) 0.57402(15) 0.5164(13) 0.0249(14) Uani 1 1 d . . . . .
C7 C 0.3697(3) 0.45655(16) 0.6925(14) 0.0323(17) Uani 1 1 d . . . . .
H7A H 0.365212 0.455393 0.504028 0.048 Uiso 1 1 calc GR . . . .
H7B H 0.339083 0.441412 0.773939 0.048 Uiso 1 1 calc GR . . . .
H7C H 0.412279 0.449587 0.741330 0.048 Uiso 1 1 calc GR . . . .
Cl1 Cl 0.28138(8) 0.60451(5) 0.5360(4) 0.0414(5) Uani 1 1 d . . . . .
N1 N 0.4002(3) 0.60834(14) 0.2049(12) 0.0317(14) Uani 1 1 d . . . . .
N2 N 0.4889(2) 0.55651(14) 0.1726(11) 0.0270(13) Uani 1 1 d . . . . .
N3 N 0.47206(19) 0.49457(13) 0.4770(9) 0.0220(12) Uani 1 1 d . . . . .
N4 N 0.2757(2) 0.53902(14) 0.8103(11) 0.0304(13) Uani 1 1 d . . . . .
O1 O 0.3590(2) 0.49022(11) 0.7769(10) 0.0332(11) Uani 1 1 d . . . . .
O2 O 0.2305(2) 0.52457(13) 0.7183(10) 0.0456(14) Uani 1 1 d . . . . .
O3 O 0.2790(2) 0.55000(13) 1.0314(10) 0.0427(13) Uani 1 1 d . . . . .
O4 O 0.4095(2) 0.60412(13) -0.0289(9) 0.0399(13) Uani 1 1 d . . . . .
O5 O 0.3996(3) 0.63533(13) 0.3137(13) 0.0587(17) Uani 1 1 d . . . . .
O6 O 0.5251(2) 0.57954(12) 0.2258(9) 0.0368(13) Uani 1 1 d . . . . .
O7 O 0.4932(2) 0.53716(12) -0.0129(9) 0.0348(11) Uani 1 1 d . . . . .

loop_
_atom_site_aniso_label
_atom_site_aniso_U_11
_atom_site_aniso_U_22
_atom_site_aniso_U_33
_atom_site_aniso_U_23
_atom_site_aniso_U_13
_atom_site_aniso_U_12
Cl1 0.0392(9) 0.0385(11) 0.0464(11) -0.0077(10) -0.0026(10) 0.0189(8)
O7 0.036(3) 0.043(3) 0.025(3) -0.003(3) 0.004(2) -0.002(2)
O6 0.030(2) 0.033(3) 0.047(3) 0.005(3) 0.002(3) -0.013(2)
O1 0.037(3) 0.026(3) 0.036(3) 0.001(2) 0.011(2) -0.006(2)
O4 0.043(3) 0.046(3) 0.030(3) 0.011(3) -0.009(2) -0.005(3)
O3 0.034(3) 0.068(4) 0.026(3) -0.016(3) 0.005(2) -0.006(3)
N2 0.025(3) 0.031(3) 0.025(3) 0.008(3) 0.002(2) 0.000(3)
N1 0.037(3) 0.019(3) 0.040(4) 0.004(3) -0.004(3) 0.001(3)
N3 0.015(2) 0.028(3) 0.022(3) -0.002(2) 0.003(2) 0.007(2)
N4 0.027(3) 0.037(4) 0.027(3) -0.006(3) 0.003(3) 0.000(3)
O2 0.022(2) 0.071(4) 0.043(3) -0.023(3) 0.003(3) -0.012(2)
O5 0.088(4) 0.024(3) 0.065(4) -0.003(3) -0.005(4) 0.003(3)
C3 0.021(3) 0.026(3) 0.023(3) 0.001(3) 0.002(3) 0.000(2)
C2 0.023(3) 0.026(4) 0.018(3) 0.004(3) 0.001(3) 0.000(3)
C1 0.029(3) 0.018(3) 0.024(3) -0.002(3) -0.010(3) -0.001(3)
C5 0.017(3) 0.031(4) 0.022(3) -0.004(3) 0.000(3) -0.003(3)
C4 0.024(3) 0.027(4) 0.025(3) 0.001(3) -0.001(3) 0.003(3)
C6 0.024(3) 0.024(4) 0.027(3) -0.007(3) -0.005(3) 0.005(3)
C7 0.024(3) 0.028(4) 0.045(4) 0.009(3) 0.003(3) -0.006(3)

loop_
_atom_type_symbol
_atom_type_description
_atom_type_scat_dispersion_real
_atom_type_scat_dispersion_imag
_atom_type_scat_source
C C 0.0033 0.0016 'International Tables Vol C Tables 4.2.6.8 and 6.1.1.4'
H H 0.0000 0.0000 'International Tables Vol C Tables 4.2.6.8 and 6.1.1.4'
Cl Cl 0.1484 0.1585 'International Tables Vol C Tables 4.2.6.8 and 6.1.1.4'
N N 0.0061 0.0033 'International Tables Vol C Tables 4.2.6.8 and 6.1.1.4'
O O 0.0106 0.0060 'International Tables Vol C Tables 4.2.6.8 and 6.1.1.4'

loop_
_geom_angle_atom_site_label_1
_geom_angle_atom_site_label_2
_geom_angle_atom_site_label_3
_geom_angle
_geom_angle_site_symmetry_1
_geom_angle_site_symmetry_3
C4 O1 C7 121.4(5) . .
O7 N2 C2 116.6(5) . .
O6 N2 O7 126.2(5) . .
O6 N2 C2 117.3(6) . .
O4 N1 C1 116.5(6) . .
O5 N1 O4 125.3(6) . .
O5 N1 C1 118.2(6) . .
N3 N3 C3 112.6(6) 2_665 .
O3 N4 C5 116.4(5) . .
O2 N4 O3 125.3(6) . .
O2 N4 C5 118.2(5) . .
C2 C3 N3 124.5(5) . .
C2 C3 C4 118.1(6) . .
C4 C3 N3 117.3(6) . .
C3 C2 N2 119.4(5) . .
C1 C2 N2 118.1(6) . .
C1 C2 C3 122.5(6) . .
C2 C1 N1 119.6(6) . .
C2 C1 C6 120.3(6) . .
C6 C1 N1 120.0(6) . .
C4 C5 N4 116.1(6) . .
C6 C5 N4 119.0(5) . .
C6 C5 C4 124.9(6) . .
O1 C4 C3 127.1(6) . .
O1 C4 C5 115.3(5) . .
C5 C4 C3 117.3(6) . .
C1 C6 Cl1 122.5(5) . .
C5 C6 Cl1 120.6(5) . .
C5 C6 C1 116.8(5) . .
O1 C7 H7A 109.5 . .
O1 C7 H7B 109.5 . .
O1 C7 H7C 109.5 . .
H7A C7 H7B 109.5 . .
H7A C7 H7C 109.5 . .
H7B C7 H7C 109.5 . .

loop_
_geom_bond_atom_site_label_1
_geom_bond_atom_site_label_2
_geom_bond_distance
_geom_bond_site_symmetry_2
Cl1 C6 1.708(6) .
O7 N2 1.230(7) .
O6 N2 1.225(7) .
O1 C4 1.334(7) .
O1 C7 1.419(8) .
O4 N1 1.236(8) .
O3 N4 1.225(7) .
N2 C2 1.468(8) .
N1 O5 1.206(8) .
N1 C1 1.470(8) .
N3 N3 1.265(9) 2_665
N3 C3 1.420(7) .
N4 O2 1.215(6) .
N4 C5 1.474(8) .
C3 C2 1.403(8) .
C3 C4 1.406(8) .
C2 C1 1.372(8) .
C1 C6 1.402(9) .
C5 C4 1.403(9) .
C5 C6 1.364(9) .
C7 H7A 0.9800 .
C7 H7B 0.9800 .
C7 H7C 0.9800 .
